data_4125647
loop_
_publ_author_name
'Moneypenny, 2nd, Timothy P'
'Walter, Nathan P.'
'Cai, Zhikun'
'Miao, Yu-Run'
'Gray, Danielle L.'
'Hinman, Jordan J.'
'Lee, Semin'
'Zhang, Yang'
'Moore, Jeffrey S.'

_publ_contact_author
; 
Jeffrey S. Moore 
University of Illinois 
Beckman Institute for Advanced Science and Technology 
405 North Mathews Avenue 
Urbana, Illinois  61801 
USA 
;
_publ_section_title
;
 Impact of Shape Persistence on the Porosity of Molecular Cages.
;
_journal_issue 8
_journal_name_full 'Journal of the American Chemical Society'
_journal_page_first 3259
_journal_page_last 3264
_journal_paper_doi 10.1021/jacs.7b00189
_journal_volume 139
_journal_year 2017
_chemical_formula_moiety 'C144 H156, 4(C H Cl3)'
_chemical_formula_sum 'C148 H160 Cl12'
_chemical_formula_weight 2364.15
_chemical_name_systematic
; 
? 
;
_space_group_crystal_system trigonal
_space_group_IT_number 148
_space_group_name_Hall '-R 3'
_space_group_name_H-M_alt 'R -3 :H'
_symmetry_space_group_name_Hall '-R 3'
_symmetry_space_group_name_H-M 'R -3 :H'
_atom_sites_solution_hydrogens geom
_audit_creation_method SHELXL-2014/7
_audit_update_record
; 
? 
;
_cell_angle_alpha 90
_cell_angle_beta 90
_cell_angle_gamma 120
_cell_formula_units_Z 6
_cell_length_a 25.0005(10)
_cell_length_b 25.0005(10)
_cell_length_c 48.793(2)
_cell_measurement_reflns_used 9760
_cell_measurement_temperature 101(2)
_cell_measurement_theta_max 76.97
_cell_measurement_theta_min 2.72
_cell_volume 26411.0(18)
_computing_cell_refinement 'SAINT V8.34A (Bruker, 2005)'
_computing_data_collection 'APEX2 V2014.9-0 (Bruker, 2014)'
_computing_data_reduction
; 
SAINT V8.34A, XPREP v2014/2, SADABS V2014/5, 
(Bruker, 2012 & 2014) 
;
_computing_molecular_graphics
; 
SHELXTL v2014-7 (Bruker, 2014), CrystalMaker v2.7.7 (CrystalMaker, 1994) 
;
_computing_publication_material 'XCIF V2014-2 (Bruker, 2014)'
_computing_structure_refinement 'SHELX-2014-7 (Sheldrick, 2014)'
_computing_structure_solution 'SHELX-2014-7 (Sheldrick, 2014)'
_diffrn_ambient_temperature 101(2)
_diffrn_measured_fraction_theta_full 1.000
_diffrn_measured_fraction_theta_max 0.984
_diffrn_measurement_device 'Bruker D8 Venture/Photon 100'
_diffrn_measurement_method 'profile data from \f and \w scans'
_diffrn_radiation_monochromator 'multilayer mirrors'
_diffrn_radiation_source 'microfocus sealed tube'
_diffrn_radiation_type CuK\a
_diffrn_radiation_wavelength 1.54178
_diffrn_radiation_wavelength_id cd93us_sq
_diffrn_reflns_av_R_equivalents 0.0639
_diffrn_reflns_av_unetI/netI 0.0315
_diffrn_reflns_Laue_measured_fraction_full 1.000
_diffrn_reflns_Laue_measured_fraction_max 0.984
_diffrn_reflns_limit_h_max 31
_diffrn_reflns_limit_h_min -30
_diffrn_reflns_limit_k_max 31
_diffrn_reflns_limit_k_min -31
_diffrn_reflns_limit_l_max 58
_diffrn_reflns_limit_l_min -61
_diffrn_reflns_number 92907
_diffrn_reflns_point_group_measured_fraction_full 1.000
_diffrn_reflns_point_group_measured_fraction_max 0.984
_diffrn_reflns_theta_full 67.679
_diffrn_reflns_theta_max 77.922
_diffrn_reflns_theta_min 2.232
_exptl_absorpt_coefficient_mu 2.006
_exptl_absorpt_correction_T_max 0.7541
_exptl_absorpt_correction_T_min 0.4870
_exptl_absorpt_correction_type multi-scan
_exptl_absorpt_process_details 'SADABS V2014/5 (Bruker, 2014)'
_exptl_crystal_colour colourless
_exptl_crystal_density_diffrn 0.892
_exptl_crystal_density_method 'not measured'
_exptl_crystal_description prism
_exptl_crystal_F_000 7512
_exptl_crystal_id cd93us_sq
_exptl_crystal_preparation
; 
The data crystal was mounted using oil (Parantone-N, Exxon) to a 
0.3 mm cryo-loop (Hampton Research) with the (-1 1 2) scattering 
planes roughly normal to the spindle axis. 
;
_exptl_crystal_size_max 0.562
_exptl_crystal_size_mid 0.477
_exptl_crystal_size_min 0.32
_platon_squeeze_details
; 
Three disordered chloroforms and one disordered ethanol were squeezed from 
asymmetric unit. In addition there was extra void space that contained solvent 
that was too disordered to identify.  The ordered solvate molecules were left 
in the structure model and the disordered solvate molecules were squeezed from 
the remaining accessable void spaces. 
;
_refine_diff_density_max 0.897
_refine_diff_density_min -0.505
_refine_diff_density_rms 0.086
_refine_ls_extinction_coef 0.000153(9)
_refine_ls_extinction_expression Fc^*^=kFc[1+0.001xFc^2^\l^3^/sin(2\q)]^-1/4^
_refine_ls_extinction_method 'SHELXL-2014/7 (Sheldrick 2014'
_refine_ls_goodness_of_fit_ref 1.131
_refine_ls_hydrogen_treatment constr
_refine_ls_matrix_type full
_refine_ls_number_parameters 536
_refine_ls_number_reflns 12361
_refine_ls_number_restraints 258
_refine_ls_restrained_S_all 1.133
_refine_ls_R_factor_all 0.0744
_refine_ls_R_factor_gt 0.0698
_refine_ls_shift/su_max 0.001
_refine_ls_shift/su_mean 0.000
_refine_ls_structure_factor_coef Fsqd
_refine_ls_weighting_details 'w=1/[\s^2^(Fo^2^)+(0.0764P)^2^+198.2235P] where P=(Fo^2^+2Fc^2^)/3'
_refine_ls_weighting_scheme calc
_refine_ls_wR_factor_gt 0.1925
_refine_ls_wR_factor_ref 0.1956
_reflns_Friedel_coverage 0.000
_reflns_number_gt 11332
_reflns_number_total 12361
_reflns_threshold_expression 'I > 2\s(I)'
_cod_data_source_file ja7b00189_si_009.cif
_cod_data_source_block cd93us_sq
_cod_original_cell_volume 26411(2)
_cod_database_code 4125647
_shelx_shelxl_version_number 2014/7
_shelx_space_group_comment
; 
The symmetry employed for this shelxl refinement is uniquely defined 
by the following loop, which should always be used as a source of 
symmetry information in preference to the above space-group names. 
They are only intended as comments. 
;
_shelx_estimated_absorpt_t_min 0.399
_shelx_estimated_absorpt_t_max 0.566
_platon_squeeze_void_probe_radius 1.20

loop_
_space_group_symop_operation_xyz
'x, y, z'
'-y, x-y, z'
'-x+y, -x, z'
'x+2/3, y+1/3, z+1/3'
'-y+2/3, x-y+1/3, z+1/3'
'-x+y+2/3, -x+1/3, z+1/3'
'x+1/3, y+2/3, z+2/3'
'-y+1/3, x-y+2/3, z+2/3'
'-x+y+1/3, -x+2/3, z+2/3'
'-x, -y, -z'
'y, -x+y, -z'
'x-y, x, -z'
'-x+2/3, -y+1/3, -z+1/3'
'y+2/3, -x+y+1/3, -z+1/3'
'x-y+2/3, x+1/3, -z+1/3'
'-x+1/3, -y+2/3, -z+2/3'
'y+1/3, -x+y+2/3, -z+2/3'
'x-y+1/3, x+2/3, -z+2/3'

loop_
_atom_site_label
_atom_site_type_symbol
_atom_site_fract_x
_atom_site_fract_y
_atom_site_fract_z
_atom_site_U_iso_or_equiv
_atom_site_adp_type
_atom_site_occupancy
_atom_site_site_symmetry_order
_atom_site_calc_flag
_atom_site_refinement_flags_posn
_atom_site_refinement_flags_adp
_atom_site_refinement_flags_occupancy
_atom_site_disorder_assembly
_atom_site_disorder_group
C1 C 0.36604(12) 0.30853(11) 0.56655(5) 0.0110(5) Uani 1 1 d . . . . .
C2 C 0.30387(11) 0.28465(11) 0.57431(5) 0.0106(5) Uani 1 1 d . . . . .
C3 C 0.28968(11) 0.29300(11) 0.60116(5) 0.0114(5) Uani 1 1 d . . . . .
C4 C 0.33730(11) 0.32918(11) 0.61973(5) 0.0108(5) Uani 1 1 d . . . . .
C5 C 0.39924(11) 0.35632(11) 0.61129(5) 0.0097(5) Uani 1 1 d . . . . .
C6 C 0.41364(11) 0.34494(11) 0.58496(5) 0.0105(5) Uani 1 1 d . . . . .
C7 C 0.38115(13) 0.29378(13) 0.53848(5) 0.0170(5) Uani 1 1 d D . . . .
H7A H 0.4205 0.2936 0.5400 0.020 Uiso 0.678(5) 1 calc R U P A 1
H7B H 0.3487 0.2513 0.5337 0.020 Uiso 0.678(5) 1 calc R U P A 1
H7C H 0.3456 0.2552 0.5315 0.020 Uiso 0.322(5) 1 calc R U P A 2
H7D H 0.4171 0.2874 0.5398 0.020 Uiso 0.322(5) 1 calc R U P A 2
C8 C 0.38707(17) 0.33557(14) 0.51484(6) 0.0234(11) Uani 0.678(5) 1 d DG U P A 1
C9 C 0.3720(2) 0.31065(14) 0.48862(7) 0.0394(12) Uani 0.678(5) 1 d G U P A 1
H9A H 0.3547 0.2675 0.4860 0.047 Uiso 0.678(5) 1 calc R U P A 1
C10 C 0.3822(2) 0.34895(19) 0.46622(5) 0.0508(14) Uani 0.678(5) 1 d G U P A 1
H10A H 0.3719 0.3319 0.4483 0.061 Uiso 0.678(5) 1 calc R U P A 1
C11 C 0.4075(2) 0.41215(18) 0.47004(6) 0.0447(14) Uani 0.678(5) 1 d DG U P A 1
C12 C 0.42261(18) 0.43707(13) 0.49626(8) 0.0410(13) Uani 0.678(5) 1 d G U P A 1
H12A H 0.4399 0.4803 0.4989 0.049 Uiso 0.678(5) 1 calc R U P A 1
C13 C 0.41239(17) 0.39877(15) 0.51866(6) 0.0311(11) Uani 0.678(5) 1 d G U P A 1
H13A H 0.4227 0.4158 0.5366 0.037 Uiso 0.678(5) 1 calc R U P A 1
C14 C 0.4192(3) 0.4561(4) 0.44569(15) 0.0497(17) Uani 0.678(5) 1 d D U P A 1
H14A H 0.4515 0.4986 0.4506 0.060 Uiso 0.678(5) 1 calc R U P A 1
H14B H 0.4339 0.4428 0.4296 0.060 Uiso 0.678(5) 1 calc R U P A 1
C15 C 0.3592(4) 0.4553(8) 0.4385(3) 0.036(2) Uani 0.678(5) 1 d D U P A 1
H15A H 0.3251 0.4118 0.4383 0.043 Uiso 0.678(5) 1 calc R U P A 1
H15B H 0.3502 0.4771 0.4531 0.043 Uiso 0.678(5) 1 calc R U P A 1
C8B C 0.3965(5) 0.3492(4) 0.51793(14) 0.033(3) Uani 0.322(5) 1 d DG U P A 2
C9B C 0.4181(5) 0.3453(4) 0.49219(16) 0.040(2) Uani 0.322(5) 1 d G U P A 2
H9B H 0.4266 0.3130 0.4883 0.048 Uiso 0.322(5) 1 calc R U P A 2
C10B C 0.4274(4) 0.3886(4) 0.47215(12) 0.045(2) Uani 0.322(5) 1 d G U P A 2
H10B H 0.4422 0.3859 0.4546 0.054 Uiso 0.322(5) 1 calc R U P A 2
C11B C 0.4150(4) 0.4358(4) 0.47784(14) 0.034(2) Uani 0.322(5) 1 d DG U P A 2
C12B C 0.3934(4) 0.4398(3) 0.50358(16) 0.040(2) Uani 0.322(5) 1 d G U P A 2
H12B H 0.3850 0.4720 0.5075 0.048 Uiso 0.322(5) 1 calc R U P A 2
C13B C 0.3842(5) 0.3964(4) 0.52363(12) 0.038(2) Uani 0.322(5) 1 d G U P A 2
H13B H 0.3694 0.3991 0.5412 0.046 Uiso 0.322(5) 1 calc R U P A 2
C14B C 0.4185(5) 0.4798(6) 0.4545(2) 0.034(2) Uani 0.322(5) 1 d D U P A 2
H14C H 0.4242 0.5186 0.4626 0.040 Uiso 0.322(5) 1 calc R U P A 2
H14D H 0.4547 0.4903 0.4428 0.040 Uiso 0.322(5) 1 calc R U P A 2
C15B C 0.3602(7) 0.4505(17) 0.4370(6) 0.036(4) Uani 0.322(5) 1 d D U P A 2
H15C H 0.3518 0.4089 0.4315 0.043 Uiso 0.322(5) 1 calc R U P A 2
H15D H 0.3253 0.4447 0.4487 0.043 Uiso 0.322(5) 1 calc R U P A 2
C16 C 0.35980(13) 0.48439(14) 0.41128(6) 0.0215(6) Uani 1 1 d D . . . .
C17 C 0.38263(13) 0.47282(13) 0.38713(6) 0.0207(6) Uani 1 1 d . . . . .
H17A H 0.4017 0.4482 0.3878 0.025 Uiso 1 1 calc R U . . .
C18 C 0.37769(12) 0.49692(12) 0.36225(6) 0.0156(5) Uani 1 1 d . . . . .
H18A H 0.3933 0.4884 0.3461 0.019 Uiso 1 1 calc R U . . .
C19 C 0.35014(11) 0.53340(11) 0.36063(5) 0.0115(5) Uani 1 1 d . . . . .
C20 C 0.32974(12) 0.54703(13) 0.38476(6) 0.0164(5) Uani 1 1 d . . . . .
H20A H 0.3123 0.5732 0.3842 0.020 Uiso 1 1 calc R U . . .
C21 C 0.33462(13) 0.52279(14) 0.40953(6) 0.0209(6) Uani 1 1 d . . . . .
H21A H 0.3204 0.5327 0.4258 0.025 Uiso 1 1 calc R U . . .
C22 C 0.25232(13) 0.25030(13) 0.55352(6) 0.0189(6) Uani 1 1 d . . . . .
H22A H 0.2683 0.2669 0.5350 0.023 Uiso 1 1 calc R U . . .
H22B H 0.2184 0.2587 0.5576 0.023 Uiso 1 1 calc R U . . .
C23 C 0.22594(14) 0.18028(14) 0.55315(7) 0.0251(6) Uani 1 1 d . . . . .
H23A H 0.1923 0.1614 0.5397 0.038 Uiso 1 1 calc R U . . .
H23B H 0.2100 0.1633 0.5714 0.038 Uiso 1 1 calc R U . . .
H23C H 0.2586 0.1713 0.5481 0.038 Uiso 1 1 calc R U . . .
C24 C 0.22303(12) 0.26383(12) 0.61026(6) 0.0155(5) Uani 1 1 d . . . . .
H24A H 0.2202 0.2502 0.6295 0.019 Uiso 1 1 calc R U . . .
H24B H 0.1980 0.2265 0.5990 0.019 Uiso 1 1 calc R U . . .
C25 C 0.19485(12) 0.30542(13) 0.60830(6) 0.0159(5) Uani 1 1 d . . . . .
C26 C 0.13140(14) 0.27914(15) 0.60957(8) 0.0290(7) Uani 1 1 d . . . . .
H26A H 0.1064 0.2355 0.6107 0.035 Uiso 1 1 calc R U . . .
C27 C 0.10349(15) 0.31491(17) 0.60926(8) 0.0332(8) Uani 1 1 d . . . . .
H27A H 0.0598 0.2953 0.6104 0.040 Uiso 1 1 calc R U . . .
C28 C 0.13721(15) 0.37778(17) 0.60728(7) 0.0275(7) Uani 1 1 d . . . . .
C29 C 0.20201(16) 0.40573(17) 0.60641(8) 0.0313(7) Uani 1 1 d . . . . .
H29A H 0.2267 0.4494 0.6055 0.038 Uiso 1 1 calc R U . . .
C30 C 0.23009(14) 0.36951(15) 0.60687(7) 0.0253(6) Uani 1 1 d . . . . .
H30A H 0.2738 0.3889 0.6062 0.030 Uiso 1 1 calc R U . . .
C31 C 0.10493(18) 0.4154(2) 0.60720(9) 0.0396(9) Uani 1 1 d . . . . .
H31A H 0.0638 0.3903 0.6157 0.048 Uiso 1 1 calc R U . . .
H31B H 0.0983 0.4230 0.5879 0.048 Uiso 1 1 calc R U . . .
C32 C 0.13841(18) 0.47711(18) 0.62192(9) 0.0397(9) Uani 1 1 d . . . . .
H32A H 0.1517 0.4715 0.6403 0.048 Uiso 1 1 calc R U . . .
H32B H 0.1757 0.5061 0.6114 0.048 Uiso 1 1 calc R U . . .
C33 C 0.09600(16) 0.50366(16) 0.62477(8) 0.0316(8) Uani 1 1 d . . . . .
C34 C 0.06668(14) 0.49943(14) 0.64950(7) 0.0258(6) Uani 1 1 d . . . . .
H34A H 0.0774 0.4844 0.6653 0.031 Uiso 1 1 calc R U . . .
C35 C 0.02196(13) 0.51679(13) 0.65163(6) 0.0200(6) Uani 1 1 d . . . . .
H35A H 0.0025 0.5136 0.6688 0.024 Uiso 1 1 calc R U . . .
C36 C 0.00530(12) 0.53901(12) 0.62871(6) 0.0157(5) Uani 1 1 d . . . . .
C37 C 0.03760(14) 0.54699(14) 0.60433(6) 0.0223(6) Uani 1 1 d . . . . .
H37A H 0.0294 0.5650 0.5889 0.027 Uiso 1 1 calc R U . . .
C38 C 0.08169(16) 0.52881(17) 0.60234(8) 0.0313(7) Uani 1 1 d . . . . .
H38A H 0.1024 0.5336 0.5854 0.038 Uiso 1 1 calc R U . . .
C39 C -0.04892(12) 0.55039(12) 0.63054(5) 0.0139(5) Uani 1 1 d . . . . .
H39A H -0.0874 0.5116 0.6262 0.017 Uiso 1 1 calc R U . . .
H39B H -0.0523 0.5620 0.6496 0.017 Uiso 1 1 calc R U . . .
C40 C 0.32290(13) 0.33818(12) 0.64911(6) 0.0170(5) Uani 1 1 d . . . . .
H40A H 0.2809 0.3328 0.6499 0.020 Uiso 1 1 calc R U . . .
H40B H 0.3526 0.3808 0.6550 0.020 Uiso 1 1 calc R U . . .
C41 C 0.32646(15) 0.29243(14) 0.66888(6) 0.0235(6) Uani 1 1 d . . . . .
H41A H 0.3199 0.3018 0.6877 0.035 Uiso 1 1 calc R U . . .
H41B H 0.3672 0.2960 0.6675 0.035 Uiso 1 1 calc R U . . .
H41C H 0.2945 0.2503 0.6641 0.035 Uiso 1 1 calc R U . . .
C42 C 0.48070(12) 0.37178(12) 0.57649(6) 0.0159(5) Uani 1 1 d . . . . .
H42A H 0.5058 0.4127 0.5853 0.019 Uiso 1 1 calc R U . . .
H42B H 0.4841 0.3780 0.5564 0.019 Uiso 1 1 calc R U . . .
C43 C 0.50682(13) 0.33008(14) 0.58451(7) 0.0224(6) Uani 1 1 d . . . . .
H43A H 0.5501 0.3493 0.5787 0.034 Uiso 1 1 calc R U . . .
H43B H 0.4829 0.2899 0.5755 0.034 Uiso 1 1 calc R U . . .
H43C H 0.5042 0.3243 0.6044 0.034 Uiso 1 1 calc R U . . .
C44 C 0.34020(12) 0.55354(11) 0.33256(5) 0.0121(5) Uani 1 1 d . . . . .
H44A H 0.3746 0.5599 0.3204 0.015 Uiso 1 1 calc R U . . .
H44B H 0.3016 0.5197 0.3246 0.015 Uiso 1 1 calc R U . . .
C45 C 0.33623(11) 0.61213(11) 0.33272(5) 0.0087(4) Uani 1 1 d . . . . .
C46 C 0.39090(11) 0.66953(11) 0.33306(5) 0.0099(5) Uani 1 1 d . . . . .
C47 C 0.45253(12) 0.67190(12) 0.33319(6) 0.0156(5) Uani 1 1 d . . . . .
H47A H 0.4483 0.6353 0.3430 0.019 Uiso 1 1 calc R U . . .
H47B H 0.4830 0.7092 0.3432 0.019 Uiso 1 1 calc R U . . .
C48 C 0.47636(13) 0.67332(14) 0.30406(7) 0.0238(6) Uani 1 1 d . . . . .
H48A H 0.5155 0.6732 0.3050 0.036 Uiso 1 1 calc R U . . .
H48B H 0.4829 0.7108 0.2947 0.036 Uiso 1 1 calc R U . . .
H48C H 0.4459 0.6369 0.2939 0.036 Uiso 1 1 calc R U . . .
C49 C 0.6667 0.3333 0.73689(12) 0.0321(12) Uani 1 3 d S T P . .
H49 H 0.6667 0.3333 0.7164 0.038 Uiso 1 3 calc R U P . .
Cl1 Cl 0.66931(6) 0.40129(5) 0.74824(2) 0.0523(3) Uani 1 1 d . . . . .
C50 C 0.82311(12) 0.67973(12) 0.72263(6) 0.0165(5) Uani 1 1 d . . . . .
H50 H 0.7863 0.6843 0.7265 0.020 Uiso 1 1 calc R U . . .
Cl2 Cl 0.86589(4) 0.69397(4) 0.75319(2) 0.03251(18) Uani 1 1 d . . . . .
Cl3 Cl 0.86740(4) 0.73310(4) 0.69730(2) 0.03358(19) Uani 1 1 d . . . . .
Cl4 Cl 0.79687(4) 0.60395(3) 0.71123(2) 0.03115(18) Uani 1 1 d . . . . .

loop_
_atom_site_aniso_label
_atom_site_aniso_U_11
_atom_site_aniso_U_22
_atom_site_aniso_U_33
_atom_site_aniso_U_23
_atom_site_aniso_U_13
_atom_site_aniso_U_12
C1 0.0165(12) 0.0091(11) 0.0113(11) 0.0060(9) 0.0036(9) 0.0094(10)
C2 0.0133(12) 0.0088(11) 0.0125(12) 0.0033(9) -0.0015(9) 0.0078(9)
C3 0.0120(11) 0.0075(11) 0.0183(13) 0.0050(9) 0.0049(9) 0.0077(9)
C4 0.0132(12) 0.0059(10) 0.0149(12) 0.0027(9) 0.0031(9) 0.0060(9)
C5 0.0119(11) 0.0047(10) 0.0135(12) 0.0040(9) 0.0006(9) 0.0050(9)
C6 0.0115(11) 0.0081(10) 0.0136(12) 0.0080(9) 0.0038(9) 0.0063(9)
C7 0.0226(13) 0.0226(13) 0.0106(12) 0.0040(10) 0.0027(10) 0.0149(12)
C8 0.030(2) 0.039(2) 0.015(2) 0.0142(19) 0.0080(18) 0.027(2)
C9 0.059(3) 0.057(3) 0.014(2) 0.006(2) 0.002(2) 0.038(2)
C10 0.061(3) 0.069(3) 0.026(2) 0.015(2) 0.006(2) 0.035(3)
C11 0.037(2) 0.066(3) 0.034(3) 0.030(2) 0.009(2) 0.028(2)
C12 0.035(2) 0.046(3) 0.037(3) 0.032(2) 0.001(2) 0.016(2)
C13 0.032(2) 0.031(2) 0.031(2) 0.0236(19) 0.0041(19) 0.0159(19)
C14 0.032(2) 0.072(4) 0.039(3) 0.037(3) 0.005(2) 0.021(3)
C15 0.035(3) 0.051(4) 0.026(3) 0.020(3) 0.002(3) 0.025(3)
C8B 0.033(4) 0.047(4) 0.016(4) 0.009(3) -0.001(3) 0.019(3)
C9B 0.052(4) 0.051(4) 0.025(3) 0.011(3) 0.009(3) 0.032(3)
C10B 0.054(4) 0.058(4) 0.029(3) 0.018(3) 0.011(3) 0.031(3)
C11B 0.032(3) 0.050(4) 0.030(4) 0.015(3) 0.007(3) 0.027(3)
C12B 0.050(4) 0.044(4) 0.032(4) 0.018(3) 0.011(4) 0.027(3)
C13B 0.047(4) 0.041(4) 0.028(4) 0.017(3) 0.013(4) 0.022(3)
C14B 0.028(3) 0.052(4) 0.026(4) 0.019(4) 0.008(3) 0.023(3)
C15B 0.032(5) 0.055(5) 0.026(5) 0.024(5) 0.009(4) 0.027(4)
C16 0.0154(13) 0.0256(14) 0.0201(14) 0.0097(11) -0.0023(10) 0.0077(11)
C17 0.0190(13) 0.0190(13) 0.0256(15) 0.0072(11) -0.0045(11) 0.0105(11)
C18 0.0139(12) 0.0147(12) 0.0187(13) 0.0009(10) -0.0036(10) 0.0075(10)
C19 0.0084(11) 0.0090(11) 0.0148(12) 0.0028(9) -0.0024(9) 0.0027(9)
C20 0.0135(12) 0.0190(13) 0.0176(13) 0.0033(10) 0.0017(10) 0.0088(11)
C21 0.0164(13) 0.0271(15) 0.0173(13) 0.0062(11) 0.0027(10) 0.0094(12)
C22 0.0182(13) 0.0205(14) 0.0195(14) 0.0001(11) -0.0062(11) 0.0108(11)
C23 0.0233(15) 0.0196(14) 0.0283(16) -0.0066(12) -0.0099(12) 0.0075(12)
C24 0.0111(12) 0.0134(12) 0.0231(14) 0.0040(10) 0.0046(10) 0.0069(10)
C25 0.0138(12) 0.0218(13) 0.0167(13) 0.0004(10) 0.0015(10) 0.0124(11)
C26 0.0152(14) 0.0240(15) 0.049(2) -0.0061(14) -0.0015(13) 0.0104(12)
C27 0.0161(14) 0.0412(19) 0.048(2) -0.0112(16) -0.0070(14) 0.0183(14)
C28 0.0302(16) 0.0438(19) 0.0257(16) -0.0015(13) -0.0008(12) 0.0314(16)
C29 0.0319(17) 0.0317(17) 0.0402(19) 0.0054(14) 0.0047(14) 0.0234(15)
C30 0.0198(14) 0.0256(15) 0.0366(17) 0.0056(13) 0.0056(12) 0.0159(13)
C31 0.039(2) 0.055(2) 0.048(2) -0.0029(18) -0.0024(17) 0.0415(19)
C32 0.0353(19) 0.043(2) 0.059(2) 0.0120(18) 0.0107(17) 0.0338(17)
C33 0.0279(16) 0.0295(16) 0.050(2) 0.0102(15) 0.0079(15) 0.0243(14)
C34 0.0254(15) 0.0208(14) 0.0373(18) 0.0098(13) 0.0027(13) 0.0161(13)
C35 0.0203(14) 0.0168(13) 0.0237(14) 0.0054(11) 0.0019(11) 0.0099(11)
C36 0.0162(12) 0.0138(12) 0.0217(14) 0.0022(10) 0.0037(10) 0.0110(10)
C37 0.0244(14) 0.0290(15) 0.0247(15) 0.0087(12) 0.0102(12) 0.0217(13)
C38 0.0326(17) 0.0394(19) 0.0369(18) 0.0125(15) 0.0164(14) 0.0292(16)
C39 0.0137(12) 0.0148(12) 0.0160(12) 0.0023(10) 0.0046(9) 0.0093(10)
C40 0.0205(13) 0.0134(12) 0.0173(13) 0.0006(10) 0.0062(10) 0.0087(11)
C41 0.0302(16) 0.0221(14) 0.0153(13) 0.0060(11) 0.0073(11) 0.0108(13)
C42 0.0122(12) 0.0158(12) 0.0194(13) 0.0083(10) 0.0045(10) 0.0069(10)
C43 0.0153(13) 0.0255(15) 0.0320(16) 0.0080(12) 0.0041(11) 0.0144(12)
C44 0.0136(11) 0.0105(11) 0.0135(12) 0.0010(9) -0.0013(9) 0.0070(10)
C45 0.0119(11) 0.0083(11) 0.0070(10) 0.0008(8) -0.0005(8) 0.0058(9)
C46 0.0104(11) 0.0122(11) 0.0086(11) -0.0013(9) -0.0016(9) 0.0067(9)
C47 0.0094(11) 0.0148(12) 0.0234(14) -0.0013(10) -0.0013(10) 0.0065(10)
C48 0.0161(13) 0.0242(15) 0.0330(17) -0.0002(12) 0.0095(12) 0.0114(12)
C49 0.037(2) 0.037(2) 0.021(3) 0.000 0.000 0.0187(10)
Cl1 0.0640(7) 0.0494(6) 0.0476(6) -0.0131(4) 0.0034(5) 0.0314(5)
C50 0.0156(12) 0.0142(12) 0.0213(14) 0.0015(10) 0.0057(10) 0.0088(10)
Cl2 0.0250(4) 0.0336(4) 0.0340(4) -0.0005(3) -0.0070(3) 0.0109(3)
Cl3 0.0398(4) 0.0225(4) 0.0349(4) 0.0121(3) 0.0231(3) 0.0129(3)
Cl4 0.0469(5) 0.0153(3) 0.0310(4) -0.0008(3) 0.0073(3) 0.0154(3)

loop_
_atom_type_symbol
_atom_type_description
_atom_type_scat_dispersion_real
_atom_type_scat_dispersion_imag
_atom_type_scat_source
C C 0.0181 0.0091 'International Tables Vol C Tables 4.2.6.8 and 6.1.1.4'
H H 0.0000 0.0000 'International Tables Vol C Tables 4.2.6.8 and 6.1.1.4'
Cl Cl 0.3639 0.7018 'International Tables Vol C Tables 4.2.6.8 and 6.1.1.4'

loop_
_exptl_crystal_face_index_h
_exptl_crystal_face_index_k
_exptl_crystal_face_index_l
_exptl_crystal_face_perp_dist
0.00 0.00 1.00 0.1740
0.00 0.00 -1.00 0.2130
-1.00 1.00 -2.00 0.2830
1.00 -1.00 2.00 0.2550
-2.00 2.00 1.00 0.2790
2.00 -2.00 -1.00 0.2910
-1.00 -2.00 0.00 0.2050
0.00 1.00 -1.00 0.1600
0.00 -1.00 1.00 0.1530
1.00 1.00 0.00 0.2220
-1.00 -1.00 0.00 0.2000
-3.00 0.00 -4.00 0.2050
3.00 0.00 4.00 0.1950
1.00 -1.00 -2.00 0.2700

loop_
_geom_angle_atom_site_label_1
_geom_angle_atom_site_label_2
_geom_angle_atom_site_label_3
_geom_angle
_geom_angle_site_symmetry_1
_geom_angle_site_symmetry_3
C6 C1 C2 120.0(2) . .
C6 C1 C7 120.2(2) . .
C2 C1 C7 119.7(2) . .
C3 C2 C1 119.7(2) . .
C3 C2 C22 120.1(2) . .
C1 C2 C22 120.2(2) . .
C2 C3 C4 120.2(2) . .
C2 C3 C24 120.2(2) . .
C4 C3 C24 119.6(2) . .
C5 C4 C3 119.7(2) . .
C5 C4 C40 119.3(2) . .
C3 C4 C40 121.0(2) . .
C6 C5 C4 120.2(2) . .
C6 C5 C39 120.8(2) . 2_665
C4 C5 C39 118.9(2) . 2_665
C5 C6 C1 119.9(2) . .
C5 C6 C42 119.9(2) . .
C1 C6 C42 120.2(2) . .
C8 C7 C1 118.1(2) . .
C1 C7 C8B 109.8(3) . .
C8 C7 H7A 107.8 . .
C1 C7 H7A 107.8 . .
C8 C7 H7B 107.8 . .
C1 C7 H7B 107.8 . .
H7A C7 H7B 107.1 . .
C1 C7 H7C 109.7 . .
C8B C7 H7C 109.7 . .
C1 C7 H7D 109.7 . .
C8B C7 H7D 109.7 . .
H7C C7 H7D 108.2 . .
C9 C8 C13 120.0 . .
C9 C8 C7 118.8(2) . .
C13 C8 C7 121.0(2) . .
C8 C9 C10 120.0 . .
C8 C9 H9A 120.0 . .
C10 C9 H9A 120.0 . .
C11 C10 C9 120.0 . .
C11 C10 H10A 120.0 . .
C9 C10 H10A 120.0 . .
C10 C11 C12 120.0 . .
C10 C11 C14 121.5(5) . .
C12 C11 C14 118.5(5) . .
C13 C12 C11 120.0 . .
C13 C12 H12A 120.0 . .
C11 C12 H12A 120.0 . .
C12 C13 C8 120.0 . .
C12 C13 H13A 120.0 . .
C8 C13 H13A 120.0 . .
C15 C14 C11 109.4(4) . .
C15 C14 H14A 109.8 . .
C11 C14 H14A 109.8 . .
C15 C14 H14B 109.8 . .
C11 C14 H14B 109.8 . .
H14A C14 H14B 108.3 . .
C16 C15 C14 114.9(8) . .
C16 C15 H15A 108.5 . .
C14 C15 H15A 108.5 . .
C16 C15 H15B 108.5 . .
C14 C15 H15B 108.5 . .
H15A C15 H15B 107.5 . .
C9B C8B C13B 120.0 . .
C9B C8B C7 116.1(5) . .
C13B C8B C7 123.6(5) . .
C10B C9B C8B 120.0 . .
C10B C9B H9B 120.0 . .
C8B C9B H9B 120.0 . .
C9B C10B C11B 120.0 . .
C9B C10B H10B 120.0 . .
C11B C10B H10B 120.0 . .
C10B C11B C12B 120.0 . .
C10B C11B C14B 119.8(7) . .
C12B C11B C14B 119.8(7) . .
C13B C12B C11B 120.0 . .
C13B C12B H12B 120.0 . .
C11B C12B H12B 120.0 . .
C12B C13B C8B 120.0 . .
C12B C13B H13B 120.0 . .
C8B C13B H13B 120.0 . .
C15B C14B C11B 111.7(9) . .
C15B C14B H14C 109.3 . .
C11B C14B H14C 109.3 . .
C15B C14B H14D 109.3 . .
C11B C14B H14D 109.3 . .
H14C C14B H14D 107.9 . .
C16 C15B C14B 117.9(12) . .
C16 C15B H15C 107.8 . .
C14B C15B H15C 107.8 . .
C16 C15B H15D 107.8 . .
C14B C15B H15D 107.8 . .
H15C C15B H15D 107.2 . .
C21 C16 C17 117.6(3) . .
C21 C16 C15 119.2(9) . .
C17 C16 C15 123.1(9) . .
C21 C16 C15B 125(2) . .
C17 C16 C15B 118(2) . .
C18 C17 C16 120.8(3) . .
C18 C17 H17A 119.6 . .
C16 C17 H17A 119.6 . .
C17 C18 C19 120.9(3) . .
C17 C18 H18A 119.5 . .
C19 C18 H18A 119.5 . .
C20 C19 C18 118.3(2) . .
C20 C19 C44 122.7(2) . .
C18 C19 C44 118.9(2) . .
C21 C20 C19 120.6(3) . .
C21 C20 H20A 119.7 . .
C19 C20 H20A 119.7 . .
C20 C21 C16 121.7(3) . .
C20 C21 H21A 119.1 . .
C16 C21 H21A 119.1 . .
C2 C22 C23 114.3(2) . .
C2 C22 H22A 108.7 . .
C23 C22 H22A 108.7 . .
C2 C22 H22B 108.7 . .
C23 C22 H22B 108.7 . .
H22A C22 H22B 107.6 . .
C22 C23 H23A 109.5 . .
C22 C23 H23B 109.5 . .
H23A C23 H23B 109.5 . .
C22 C23 H23C 109.5 . .
H23A C23 H23C 109.5 . .
H23B C23 H23C 109.5 . .
C3 C24 C25 115.2(2) . .
C3 C24 H24A 108.5 . .
C25 C24 H24A 108.5 . .
C3 C24 H24B 108.5 . .
C25 C24 H24B 108.5 . .
H24A C24 H24B 107.5 . .
C26 C25 C30 117.7(3) . .
C26 C25 C24 119.0(3) . .
C30 C25 C24 123.1(2) . .
C25 C26 C27 121.5(3) . .
C25 C26 H26A 119.2 . .
C27 C26 H26A 119.2 . .
C28 C27 C26 121.6(3) . .
C28 C27 H27A 119.2 . .
C26 C27 H27A 119.2 . .
C27 C28 C29 117.9(3) . .
C27 C28 C31 120.0(3) . .
C29 C28 C31 122.0(3) . .
C30 C29 C28 120.3(3) . .
C30 C29 H29A 119.8 . .
C28 C29 H29A 119.8 . .
C25 C30 C29 120.9(3) . .
C25 C30 H30A 119.6 . .
C29 C30 H30A 119.6 . .
C28 C31 C32 115.8(3) . .
C28 C31 H31A 108.3 . .
C32 C31 H31A 108.3 . .
C28 C31 H31B 108.3 . .
C32 C31 H31B 108.3 . .
H31A C31 H31B 107.4 . .
C33 C32 C31 109.8(3) . .
C33 C32 H32A 109.7 . .
C31 C32 H32A 109.7 . .
C33 C32 H32B 109.7 . .
C31 C32 H32B 109.7 . .
H32A C32 H32B 108.2 . .
C34 C33 C38 118.1(3) . .
C34 C33 C32 120.4(3) . .
C38 C33 C32 121.3(3) . .
C33 C34 C35 121.2(3) . .
C33 C34 H34A 119.4 . .
C35 C34 H34A 119.4 . .
C34 C35 C36 120.6(3) . .
C34 C35 H35A 119.7 . .
C36 C35 H35A 119.7 . .
C37 C36 C35 118.1(2) . .
C37 C36 C39 122.0(2) . .
C35 C36 C39 119.8(2) . .
C38 C37 C36 120.7(3) . .
C38 C37 H37A 119.7 . .
C36 C37 H37A 119.7 . .
C37 C38 C33 121.1(3) . .
C37 C38 H38A 119.5 . .
C33 C38 H38A 119.5 . .
C5 C39 C36 113.1(2) 3_565 .
C5 C39 H39A 109.0 3_565 .
C36 C39 H39A 109.0 . .
C5 C39 H39B 109.0 3_565 .
C36 C39 H39B 109.0 . .
H39A C39 H39B 107.8 . .
C4 C40 C41 112.1(2) . .
C4 C40 H40A 109.2 . .
C41 C40 H40A 109.2 . .
C4 C40 H40B 109.2 . .
C41 C40 H40B 109.2 . .
H40A C40 H40B 107.9 . .
C40 C41 H41A 109.5 . .
C40 C41 H41B 109.5 . .
H41A C41 H41B 109.5 . .
C40 C41 H41C 109.5 . .
H41A C41 H41C 109.5 . .
H41B C41 H41C 109.5 . .
C6 C42 C43 112.5(2) . .
C6 C42 H42A 109.1 . .
C43 C42 H42A 109.1 . .
C6 C42 H42B 109.1 . .
C43 C42 H42B 109.1 . .
H42A C42 H42B 107.8 . .
C42 C43 H43A 109.5 . .
C42 C43 H43B 109.5 . .
H43A C43 H43B 109.5 . .
C42 C43 H43C 109.5 . .
H43A C43 H43C 109.5 . .
H43B C43 H43C 109.5 . .
C45 C44 C19 114.5(2) . .
C45 C44 H44A 108.6 . .
C19 C44 H44A 108.6 . .
C45 C44 H44B 108.6 . .
C19 C44 H44B 108.6 . .
H44A C44 H44B 107.6 . .
C46 C45 C46 120.3(2) . 3_565
C46 C45 C44 119.2(2) . .
C46 C45 C44 120.6(2) 3_565 .
C45 C46 C45 119.7(2) . 2_665
C45 C46 C47 119.5(2) . .
C45 C46 C47 120.7(2) 2_665 .
C46 C47 C48 111.9(2) . .
C46 C47 H47A 109.2 . .
C48 C47 H47A 109.2 . .
C46 C47 H47B 109.2 . .
C48 C47 H47B 109.2 . .
H47A C47 H47B 107.9 . .
C47 C48 H48A 109.5 . .
C47 C48 H48B 109.5 . .
H48A C48 H48B 109.5 . .
C47 C48 H48C 109.5 . .
H48A C48 H48C 109.5 . .
H48B C48 H48C 109.5 . .
Cl1 C49 Cl1 110.54(18) . 3_665
Cl1 C49 Cl1 110.54(18) . 2_655
Cl1 C49 Cl1 110.54(18) 3_665 2_655
Cl1 C49 H49 108.4 . .
Cl1 C49 H49 108.4 3_665 .
Cl1 C49 H49 108.4 2_655 .
Cl3 C50 Cl4 110.59(15) . .
Cl3 C50 Cl2 110.78(15) . .
Cl4 C50 Cl2 110.31(15) . .
Cl3 C50 H50 108.4 . .
Cl4 C50 H50 108.4 . .
Cl2 C50 H50 108.4 . .

loop_
_geom_bond_atom_site_label_1
_geom_bond_atom_site_label_2
_geom_bond_distance
_geom_bond_site_symmetry_2
C1 C6 1.403(4) .
C1 C2 1.410(3) .
C1 C7 1.515(4) .
C2 C3 1.400(4) .
C2 C22 1.523(4) .
C3 C4 1.407(4) .
C3 C24 1.513(3) .
C4 C5 1.406(3) .
C4 C40 1.522(4) .
C5 C6 1.402(4) .
C5 C39 1.517(3) 2_665
C6 C42 1.519(3) .
C7 C8 1.513(3) .
C7 C8B 1.594(5) .
C7 H7A 0.9900 .
C7 H7B 0.9900 .
C7 H7C 0.9900 .
C7 H7D 0.9900 .
C8 C9 1.3900 .
C8 C13 1.3900 .
C9 C10 1.3900 .
C9 H9A 0.9500 .
C10 C11 1.3900 .
C10 H10A 0.9500 .
C11 C12 1.3900 .
C11 C14 1.544(5) .
C12 C13 1.3900 .
C12 H12A 0.9500 .
C13 H13A 0.9500 .
C14 C15 1.531(12) .
C14 H14A 0.9900 .
C14 H14B 0.9900 .
C15 C16 1.510(6) .
C15 H15A 0.9900 .
C15 H15B 0.9900 .
C8B C9B 1.3900 .
C8B C13B 1.3900 .
C9B C10B 1.3900 .
C9B H9B 0.9500 .
C10B C11B 1.3900 .
C10B H10B 0.9500 .
C11B C12B 1.3900 .
C11B C14B 1.554(8) .
C12B C13B 1.3900 .
C12B H12B 0.9500 .
C13B H13B 0.9500 .
C14B C15B 1.525(14) .
C14B H14C 0.9900 .
C14B H14D 0.9900 .
C15B C16 1.516(8) .
C15B H15C 0.9900 .
C15B H15D 0.9900 .
C16 C21 1.389(4) .
C16 C17 1.401(4) .
C17 C18 1.388(4) .
C17 H17A 0.9500 .
C18 C19 1.393(4) .
C18 H18A 0.9500 .
C19 C20 1.391(4) .
C19 C44 1.522(3) .
C20 C21 1.385(4) .
C20 H20A 0.9500 .
C21 H21A 0.9500 .
C22 C23 1.532(4) .
C22 H22A 0.9900 .
C22 H22B 0.9900 .
C23 H23A 0.9800 .
C23 H23B 0.9800 .
C23 H23C 0.9800 .
C24 C25 1.523(3) .
C24 H24A 0.9900 .
C24 H24B 0.9900 .
C25 C26 1.382(4) .
C25 C30 1.392(4) .
C26 C27 1.382(4) .
C26 H26A 0.9500 .
C27 C28 1.366(5) .
C27 H27A 0.9500 .
C28 C29 1.408(5) .
C28 C31 1.514(4) .
C29 C30 1.396(4) .
C29 H29A 0.9500 .
C30 H30A 0.9500 .
C31 C32 1.519(6) .
C31 H31A 0.9900 .
C31 H31B 0.9900 .
C32 C33 1.512(4) .
C32 H32A 0.9900 .
C32 H32B 0.9900 .
C33 C34 1.388(5) .
C33 C38 1.395(5) .
C34 C35 1.391(4) .
C34 H34A 0.9500 .
C35 C36 1.401(4) .
C35 H35A 0.9500 .
C36 C37 1.395(4) .
C36 C39 1.521(3) .
C37 C38 1.390(4) .
C37 H37A 0.9500 .
C38 H38A 0.9500 .
C39 C5 1.517(3) 3_565
C39 H39A 0.9900 .
C39 H39B 0.9900 .
C40 C41 1.532(4) .
C40 H40A 0.9900 .
C40 H40B 0.9900 .
C41 H41A 0.9800 .
C41 H41B 0.9800 .
C41 H41C 0.9800 .
C42 C43 1.532(4) .
C42 H42A 0.9900 .
C42 H42B 0.9900 .
C43 H43A 0.9800 .
C43 H43B 0.9800 .
C43 H43C 0.9800 .
C44 C45 1.517(3) .
C44 H44A 0.9900 .
C44 H44B 0.9900 .
C45 C46 1.402(3) .
C45 C46 1.404(3) 3_565
C46 C45 1.404(3) 2_665
C46 C47 1.512(3) .
C47 C48 1.535(4) .
C47 H47A 0.9900 .
C47 H47B 0.9900 .
C48 H48A 0.9800 .
C48 H48B 0.9800 .
C48 H48C 0.9800 .
C49 Cl1 1.756(2) .
C49 Cl1 1.757(2) 3_665
C49 Cl1 1.757(2) 2_655
C49 H49 1.0000 .
C50 Cl3 1.749(3) .
C50 Cl4 1.757(3) .
C50 Cl2 1.764(3) .
C50 H50 1.0000 .

loop_
_platon_squeeze_void_nr
_platon_squeeze_void_average_x
_platon_squeeze_void_average_y
_platon_squeeze_void_average_z
_platon_squeeze_void_volume
_platon_squeeze_void_count_electrons
_platon_squeeze_void_content
1 -0.119 -0.005 -0.005 9051 3920 ' '
